data_4135370
loop_
_publ_author_name
'Kasemthaveechok, Sitthichok'
'Abella, Laura'
'Jean, Marion'
'Cordier, Marie'
'Roisnel, Thierry'
'Vanthuyne, Nicolas'
'Guizouarn, Thierry'
'Cador, Olivier'
'Autschbach, Jochen'
'Crassous, Jeanne'
'Favereau, Ludovic'

_publ_section_title
;
 Axially and Helically Chiral Cationic Radical Bicarbazoles: SOMO-HOMO
 Level Inversion and Chirality Impact on the Stability of Mono- and
 Diradical Cations.
;
_journal_issue 48
_journal_name_full 'Journal of the American Chemical Society'
_journal_page_first 20409
_journal_page_last 20418
_journal_paper_doi 10.1021/jacs.0c08948
_journal_volume 142
_journal_year 2020
_chemical_compound_source 'synthesis as described'
_chemical_formula_moiety 'C36 H40 N2 O2'
_chemical_formula_sum 'C36 H40 N2 O2'
_chemical_formula_weight 532.70
_space_group_crystal_system monoclinic
_space_group_IT_number 14
_space_group_name_Hall '-P 2yn'
_space_group_name_H-M_alt 'P 1 21/n 1'
_atom_sites_solution_hydrogens geom
_atom_sites_solution_primary dual
_atom_sites_solution_secondary difmap
_cell_angle_alpha 90
_cell_angle_beta 92.046(5)
_cell_angle_gamma 90
_cell_formula_units_Z 8
_cell_length_a 13.1390(17)
_cell_length_b 34.437(5)
_cell_length_c 13.4698(19)
_cell_measurement_reflns_used 9967
_cell_measurement_temperature 150(2)
_cell_measurement_theta_max 27.4778
_cell_measurement_theta_min 2.3656
_cell_measurement_wavelength 0.71073
_cell_volume 6090.8(15)
_computing_cell_refinement 'APEX3 (Bruker, 2015)'
_computing_data_collection 'Bruker APEX3 (Bruker, 2015)'
_computing_data_reduction 'SAINT (Bruker, 2014)'
_computing_molecular_graphics
;
   'SXGRAPH (L. Farrugia, 1999), Mercury (CSD, 2016)'
;
_computing_publication_material 'CRYSCALC (T. Roisnel, local program, 2019)'
_computing_structure_refinement 'SHELXL-2018_3 (Sheldrick, 2018)'
_computing_structure_solution 'SHELXT 2018_2 (Sheldrick, 2018)'
_diffrn_ambient_temperature 150(2)
_diffrn_detector '(CMOS) PHOTON 100'
_diffrn_detector_area_resol_mean 10.4167
_diffrn_measured_fraction_theta_full 0.981
_diffrn_measured_fraction_theta_max 0.979
_diffrn_measurement_device_type 'D8 VENTURE Bruker AXS'
_diffrn_measurement_method 'rotation images'
_diffrn_orient_matrix_UB_11 0.0107697
_diffrn_orient_matrix_UB_12 0.0274204
_diffrn_orient_matrix_UB_13 0.0224382
_diffrn_orient_matrix_UB_21 -0.0292538
_diffrn_orient_matrix_UB_22 0.0095542
_diffrn_orient_matrix_UB_23 -0.0650636
_diffrn_orient_matrix_UB_31 -0.0694857
_diffrn_orient_matrix_UB_32 0.0002276
_diffrn_orient_matrix_UB_33 0.0279626
_diffrn_radiation_monochromator 'multilayer monochromator'
_diffrn_radiation_probe x-ray
_diffrn_radiation_source 'Incoatec microfocus sealed tube'
_diffrn_radiation_type MoK\a
_diffrn_radiation_wavelength 0.71073
_diffrn_reflns_av_R_equivalents 0.0647
_diffrn_reflns_av_unetI/netI 0.0536
_diffrn_reflns_limit_h_max 17
_diffrn_reflns_limit_h_min -15
_diffrn_reflns_limit_k_max 41
_diffrn_reflns_limit_k_min -44
_diffrn_reflns_limit_l_max 17
_diffrn_reflns_limit_l_min -17
_diffrn_reflns_number 55868
_diffrn_reflns_theta_full 25.242
_diffrn_reflns_theta_max 27.550
_diffrn_reflns_theta_min 2.208
_diffrn_source_current 1.0
_diffrn_source_power 50.0
_diffrn_source_voltage 50.0
_exptl_absorpt_coefficient_mu 0.071
_exptl_absorpt_correction_T_max 0.979
_exptl_absorpt_correction_T_min 0.835
_exptl_absorpt_correction_type multi-scan
_exptl_absorpt_process_details
;
  [Sheldrick, G.M. (2014). SADABS Bruker AXS Inc., Madison, Wisconsin, USA]
;
_exptl_crystal_colour colourless
_exptl_crystal_density_diffrn 1.162
_exptl_crystal_description prism
_exptl_crystal_F_000 2288
_exptl_crystal_size_max 0.540
_exptl_crystal_size_mid 0.420
_exptl_crystal_size_min 0.300
_refine_diff_density_max 0.648
_refine_diff_density_min -0.403
_refine_diff_density_rms 0.059
_refine_ls_extinction_method none
_refine_ls_goodness_of_fit_ref 0.992
_refine_ls_hydrogen_treatment constr
_refine_ls_matrix_type full
_refine_ls_number_parameters 741
_refine_ls_number_reflns 13753
_refine_ls_number_restraints 0
_refine_ls_restrained_S_all 0.992
_refine_ls_R_factor_all 0.0920
_refine_ls_R_factor_gt 0.0601
_refine_ls_shift/su_max 0.020
_refine_ls_shift/su_mean 0.000
_refine_ls_structure_factor_coef Fsqd
_refine_ls_weighting_details 'w=1/[\s^2^(Fo^2^)+(0.0561P)^2^+5.8777P] where P=(Fo^2^+2Fc^2^)/3'
_refine_ls_weighting_scheme calc
_refine_ls_wR_factor_gt 0.1397
_refine_ls_wR_factor_ref 0.1577
_reflns_number_gt 9784
_reflns_number_total 13753
_reflns_threshold_expression >2sigma(I)
_cod_data_source_file ja0c08948_si_002.cif
_cod_data_source_block SCK122F1
_cod_depositor_comments 'Adding full bibliography for 4135368--4135371.cif.'
_cod_original_sg_symbol_H-M 'P 21/n'
_cod_database_code 4135370

loop_
_space_group_symop_operation_xyz
'x, y, z'
'-x+1/2, y+1/2, -z+1/2'
'-x, -y, -z'
'x-1/2, -y-1/2, z-1/2'

loop_
_atom_site_label
_atom_site_type_symbol
_atom_site_fract_x
_atom_site_fract_y
_atom_site_fract_z
_atom_site_U_iso_or_equiv
_atom_site_adp_type
_atom_site_occupancy
_atom_site_site_symmetry_order
_atom_site_calc_flag
_atom_site_refinement_flags_posn
_atom_site_refinement_flags_adp
_atom_site_refinement_flags_occupancy
_atom_site_disorder_assembly
_atom_site_disorder_group
C1 C 0.42177(16) 0.36016(6) 0.73769(15) 0.0261(4) Uani 1 1 d . . . . .
H1 H 0.462516 0.356710 0.681499 0.031 Uiso 1 1 calc R U . . .
C2 C 0.43887(15) 0.39229(6) 0.79954(14) 0.0224(4) Uani 1 1 d . . . . .
O3 O 0.51606(11) 0.41888(4) 0.78754(10) 0.0313(3) Uani 1 1 d . . . . .
C4 C 0.5721(2) 0.41629(8) 0.70071(19) 0.0483(7) Uani 1 1 d . . . . .
H4A H 0.607062 0.391176 0.699150 0.072 Uiso 1 1 calc R U . . .
H4B H 0.622466 0.437273 0.700145 0.072 Uiso 1 1 calc R U . . .
H4C H 0.525795 0.418629 0.642346 0.072 Uiso 1 1 calc R U . . .
C5 C 0.37893(14) 0.39934(5) 0.88084(13) 0.0191(4) Uani 1 1 d . . . . .
C6 C 0.39316(14) 0.43343(6) 0.94782(14) 0.0208(4) Uani 1 1 d . . . . .
C7 C 0.35929(14) 0.47060(6) 0.92117(14) 0.0220(4) Uani 1 1 d . . . . .
C8 C 0.31852(14) 0.48758(6) 0.82985(15) 0.0234(4) Uani 1 1 d . . . . .
C9 C 0.30140(15) 0.47393(6) 0.73298(15) 0.0259(4) Uani 1 1 d . . . . .
H9 H 0.316098 0.447642 0.717639 0.031 Uiso 1 1 calc R U . . .
C10 C 0.26304(17) 0.49852(6) 0.65899(17) 0.0315(5) Uani 1 1 d . . . . .
C11 C 0.24010(18) 0.53717(6) 0.68521(19) 0.0377(5) Uani 1 1 d . . . . .
H11 H 0.212033 0.553943 0.635369 0.045 Uiso 1 1 calc R U . . .
C12 C 0.25649(18) 0.55162(6) 0.77944(19) 0.0372(5) Uani 1 1 d . . . . .
H12 H 0.240763 0.577848 0.794511 0.045 Uiso 1 1 calc R U . . .
C13 C 0.29672(15) 0.52682(6) 0.85215(17) 0.0294(5) Uani 1 1 d . . . . .
N14 N 0.32194(14) 0.53412(5) 0.95040(14) 0.0330(4) Uani 1 1 d . . . . .
C15 C 0.36104(15) 0.50069(6) 0.99295(16) 0.0275(4) Uani 1 1 d . . . . .
C16 C 0.39925(17) 0.49474(7) 1.08887(16) 0.0327(5) Uani 1 1 d . . . . .
H16 H 0.400783 0.515226 1.136124 0.039 Uiso 1 1 calc R U . . .
C17 C 0.43513(16) 0.45816(7) 1.11403(15) 0.0317(5) Uani 1 1 d . . . . .
H17 H 0.463006 0.453602 1.179028 0.038 Uiso 1 1 calc R U . . .
C18 C 0.43095(15) 0.42786(6) 1.04526(15) 0.0261(4) Uani 1 1 d . . . . .
C19 C 0.2443(2) 0.48525(7) 0.55189(18) 0.0411(6) Uani 1 1 d . . . . .
C20 C 0.1283(3) 0.48864(13) 0.5264(3) 0.0839(12) Uani 1 1 d . . . . .
H20A H 0.114809 0.481066 0.456993 0.126 Uiso 1 1 calc R U . . .
H20B H 0.106269 0.515525 0.535971 0.126 Uiso 1 1 calc R U . . .
H20C H 0.090674 0.471464 0.569992 0.126 Uiso 1 1 calc R U . . .
C21 C 0.2751(3) 0.44413(9) 0.5359(2) 0.0725(11) Uani 1 1 d . . . . .
H21A H 0.349237 0.441832 0.544900 0.109 Uiso 1 1 calc R U . . .
H21B H 0.254413 0.436116 0.468402 0.109 Uiso 1 1 calc R U . . .
H21C H 0.242049 0.427417 0.584056 0.109 Uiso 1 1 calc R U . . .
C22 C 0.2984(3) 0.51150(10) 0.4807(2) 0.0765(11) Uani 1 1 d . . . . .
H22A H 0.372067 0.510133 0.494681 0.115 Uiso 1 1 calc R U . . .
H22B H 0.275140 0.538293 0.489133 0.115 Uiso 1 1 calc R U . . .
H22C H 0.283183 0.503064 0.412330 0.115 Uiso 1 1 calc R U . . .
C23 C 0.3103(2) 0.57091(7) 1.0015(2) 0.0467(6) Uani 1 1 d . . . . .
H23A H 0.271236 0.588895 0.958557 0.070 Uiso 1 1 calc R U . . .
H23B H 0.377585 0.581964 1.017522 0.070 Uiso 1 1 calc R U . . .
H23C H 0.274074 0.566674 1.062965 0.070 Uiso 1 1 calc R U . . .
O24 O 0.46263(12) 0.39054(4) 1.06746(10) 0.0334(4) Uani 1 1 d . . . . .
C25 C 0.4947(2) 0.38287(8) 1.16719(17) 0.0456(6) Uani 1 1 d . . . . .
H25A H 0.555477 0.398341 1.184271 0.068 Uiso 1 1 calc R U . . .
H25B H 0.510830 0.355217 1.174614 0.068 Uiso 1 1 calc R U . . .
H25C H 0.440087 0.389769 1.211599 0.068 Uiso 1 1 calc R U . . .
C31 C 0.34645(15) 0.33324(6) 0.75681(15) 0.0261(4) Uani 1 1 d . . . . .
H31 H 0.335819 0.311202 0.715317 0.031 Uiso 1 1 calc R U . . .
C32 C 0.28716(15) 0.33951(5) 0.83841(15) 0.0237(4) Uani 1 1 d . . . . .
C33 C 0.30159(14) 0.37265(5) 0.89897(14) 0.0197(4) Uani 1 1 d . . . . .
C34 C 0.22454(15) 0.37127(6) 0.97284(14) 0.0225(4) Uani 1 1 d . . . . .
C35 C 0.19465(15) 0.39686(6) 1.04680(14) 0.0244(4) Uani 1 1 d . . . . .
H35 H 0.230606 0.420539 1.057079 0.029 Uiso 1 1 calc R U . . .
C36 C 0.11299(16) 0.38809(6) 1.10543(15) 0.0289(4) Uani 1 1 d . . . . .
C37 C 0.06294(17) 0.35251(7) 1.08858(17) 0.0348(5) Uani 1 1 d . . . . .
H37 H 0.008369 0.345827 1.129724 0.042 Uiso 1 1 calc R U . . .
C38 C 0.08925(17) 0.32670(7) 1.01492(18) 0.0350(5) Uani 1 1 d . . . . .
H38 H 0.053366 0.302972 1.005191 0.042 Uiso 1 1 calc R U . . .
C39 C 0.16967(16) 0.33656(6) 0.95574(16) 0.0266(4) Uani 1 1 d . . . . .
N40 N 0.20804(13) 0.31751(5) 0.87458(13) 0.0286(4) Uani 1 1 d . . . . .
C41 C 0.07523(17) 0.41815(7) 1.17962(17) 0.0350(5) Uani 1 1 d . . . . .
C42 C 0.0104(3) 0.44839(9) 1.1223(2) 0.0576(8) Uani 1 1 d . . . . .
H42A H 0.052064 0.461331 1.073292 0.086 Uiso 1 1 calc R U . . .
H42B H -0.014991 0.467685 1.168829 0.086 Uiso 1 1 calc R U . . .
H42C H -0.047371 0.435437 1.088191 0.086 Uiso 1 1 calc R U . . .
C43 C 0.1643(2) 0.43861(9) 1.2343(2) 0.0539(7) Uani 1 1 d . . . . .
H43A H 0.207759 0.419244 1.268160 0.081 Uiso 1 1 calc R U . . .
H43B H 0.137835 0.456676 1.283361 0.081 Uiso 1 1 calc R U . . .
H43C H 0.204170 0.452997 1.186446 0.081 Uiso 1 1 calc R U . . .
C44 C 0.0101(2) 0.39981(9) 1.2593(2) 0.0495(7) Uani 1 1 d . . . . .
H44A H -0.051555 0.388588 1.227876 0.074 Uiso 1 1 calc R U . . .
H44B H -0.008991 0.419766 1.307078 0.074 Uiso 1 1 calc R U . . .
H44C H 0.049183 0.379363 1.293961 0.074 Uiso 1 1 calc R U . . .
C45 C 0.16784(19) 0.28219(7) 0.8299(2) 0.0425(6) Uani 1 1 d . . . . .
H45A H 0.119638 0.288787 0.775311 0.064 Uiso 1 1 calc R U . . .
H45B H 0.132837 0.267069 0.880015 0.064 Uiso 1 1 calc R U . . .
H45C H 0.223865 0.266816 0.804184 0.064 Uiso 1 1 calc R U . . .
C51 C 0.26169(17) 0.32591(6) 0.30967(16) 0.0315(5) Uani 1 1 d . . . . .
H51 H 0.232714 0.350961 0.317274 0.038 Uiso 1 1 calc R U . . .
C52 C 0.26291(16) 0.29992(6) 0.38949(15) 0.0267(4) Uani 1 1 d . . . . .
O53 O 0.22227(13) 0.30865(4) 0.47990(12) 0.0395(4) Uani 1 1 d . . . . .
C54 C 0.2192(2) 0.34794(7) 0.50707(19) 0.0442(6) Uani 1 1 d . . . . .
H54A H 0.286105 0.359747 0.497854 0.066 Uiso 1 1 calc R U . . .
H54B H 0.201668 0.350089 0.576955 0.066 Uiso 1 1 calc R U . . .
H54C H 0.167831 0.361433 0.465384 0.066 Uiso 1 1 calc R U . . .
C55 C 0.30413(14) 0.26280(5) 0.38215(14) 0.0207(4) Uani 1 1 d . . . . .
C56 C 0.31105(14) 0.23817(5) 0.47311(14) 0.0206(4) Uani 1 1 d . . . . .
C57 C 0.38753(14) 0.24526(5) 0.54625(13) 0.0199(4) Uani 1 1 d . . . . .
C58 C 0.47316(14) 0.27163(5) 0.55184(13) 0.0197(4) Uani 1 1 d . . . . .
C59 C 0.51146(14) 0.29941(5) 0.48803(14) 0.0212(4) Uani 1 1 d . . . . .
H59 H 0.476460 0.304771 0.426621 0.025 Uiso 1 1 calc R U . . .
C60 C 0.60065(15) 0.31939(6) 0.51356(15) 0.0244(4) Uani 1 1 d . . . . .
C61 C 0.65091(16) 0.31073(6) 0.60494(15) 0.0279(4) Uani 1 1 d . . . . .
H61 H 0.712310 0.324082 0.622169 0.033 Uiso 1 1 calc R U . . .
C62 C 0.61473(15) 0.28364(6) 0.67063(15) 0.0262(4) Uani 1 1 d . . . . .
H62 H 0.649836 0.278499 0.732101 0.031 Uiso 1 1 calc R U . . .
C63 C 0.52519(15) 0.26416(6) 0.64376(14) 0.0223(4) Uani 1 1 d . . . . .
N64 N 0.47417(12) 0.23566(5) 0.69429(11) 0.0239(4) Uani 1 1 d . . . . .
C65 C 0.39140(14) 0.22341(6) 0.63517(13) 0.0218(4) Uani 1 1 d . . . . .
C66 C 0.32173(15) 0.19427(6) 0.65159(15) 0.0265(4) Uani 1 1 d . . . . .
H66 H 0.325437 0.179430 0.711054 0.032 Uiso 1 1 calc R U . . .
C67 C 0.24610(16) 0.18717(6) 0.57912(15) 0.0282(4) Uani 1 1 d . . . . .
H67 H 0.197562 0.167224 0.589028 0.034 Uiso 1 1 calc R U . . .
C68 C 0.24079(15) 0.20916(6) 0.49159(15) 0.0246(4) Uani 1 1 d . . . . .
C69 C 0.64084(16) 0.34942(6) 0.44060(16) 0.0286(4) Uani 1 1 d . . . . .
C70 C 0.6585(2) 0.32972(7) 0.34146(19) 0.0451(6) Uani 1 1 d . . . . .
H70A H 0.682816 0.348920 0.294124 0.068 Uiso 1 1 calc R U . . .
H70B H 0.594482 0.318377 0.315610 0.068 Uiso 1 1 calc R U . . .
H70C H 0.709572 0.309182 0.350856 0.068 Uiso 1 1 calc R U . . .
C71 C 0.56219(19) 0.38183(6) 0.42376(16) 0.0351(5) Uani 1 1 d . . . . .
H71A H 0.588758 0.401111 0.377857 0.053 Uiso 1 1 calc R U . . .
H71B H 0.548632 0.394333 0.487298 0.053 Uiso 1 1 calc R U . . .
H71C H 0.498881 0.370779 0.395359 0.053 Uiso 1 1 calc R U . . .
C72 C 0.7402(2) 0.36777(9) 0.4792(2) 0.0618(9) Uani 1 1 d . . . . .
H72A H 0.791405 0.347433 0.490885 0.093 Uiso 1 1 calc R U . . .
H72B H 0.728548 0.381472 0.541493 0.093 Uiso 1 1 calc R U . . .
H72C H 0.764508 0.386191 0.429868 0.093 Uiso 1 1 calc R U . . .
C73 C 0.50328(19) 0.22073(7) 0.79156(15) 0.0358(5) Uani 1 1 d . . . . .
H73A H 0.442005 0.214228 0.827493 0.054 Uiso 1 1 calc R U . . .
H73B H 0.542554 0.240475 0.828702 0.054 Uiso 1 1 calc R U . . .
H73C H 0.545003 0.197379 0.784401 0.054 Uiso 1 1 calc R U . . .
O74 O 0.16438(12) 0.20456(4) 0.41922(11) 0.0344(4) Uani 1 1 d . . . . .
C75 C 0.1165(2) 0.16791(7) 0.4118(2) 0.0472(7) Uani 1 1 d . . . . .
H75A H 0.168165 0.147688 0.404527 0.071 Uiso 1 1 calc R U . . .
H75B H 0.069368 0.167610 0.353697 0.071 Uiso 1 1 calc R U . . .
H75C H 0.078645 0.162998 0.471896 0.071 Uiso 1 1 calc R U . . .
C81 C 0.30181(17) 0.31577(6) 0.22026(16) 0.0311(5) Uani 1 1 d . . . . .
H81 H 0.300705 0.333410 0.166010 0.037 Uiso 1 1 calc R U . . .
C82 C 0.34371(16) 0.27917(6) 0.21180(14) 0.0268(4) Uani 1 1 d . . . . .
C83 C 0.34340(14) 0.25186(6) 0.29091(14) 0.0218(4) Uani 1 1 d . . . . .
C84 C 0.38797(15) 0.21648(6) 0.25292(14) 0.0249(4) Uani 1 1 d . . . . .
C85 C 0.40233(15) 0.17875(6) 0.28996(15) 0.0264(4) Uani 1 1 d . . . . .
H85 H 0.384135 0.172824 0.355890 0.032 Uiso 1 1 calc R U . . .
C86 C 0.44324(16) 0.14978(6) 0.23057(16) 0.0291(4) Uani 1 1 d . . . . .
C87 C 0.47220(18) 0.16025(7) 0.13445(17) 0.0357(5) Uani 1 1 d . . . . .
H87 H 0.501728 0.140900 0.094276 0.043 Uiso 1 1 calc R U . . .
C88 C 0.46004(19) 0.19694(7) 0.09569(16) 0.0370(5) Uani 1 1 d . . . . .
H88 H 0.481262 0.202986 0.030797 0.044 Uiso 1 1 calc R U . . .
C89 C 0.41551(16) 0.22496(6) 0.15485(15) 0.0292(5) Uani 1 1 d . . . . .
N90 N 0.39008(15) 0.26264(5) 0.13112(12) 0.0327(4) Uani 1 1 d . . . . .
C91 C 0.45559(17) 0.10739(6) 0.26371(17) 0.0338(5) Uani 1 1 d . . . . .
C92 C 0.56696(19) 0.09466(8) 0.2561(2) 0.0469(6) Uani 1 1 d . . . . .
H92A H 0.610615 0.111404 0.298279 0.070 Uiso 1 1 calc R U . . .
H92B H 0.587181 0.096777 0.187031 0.070 Uiso 1 1 calc R U . . .
H92C H 0.574202 0.067663 0.278313 0.070 Uiso 1 1 calc R U . . .
C93 C 0.4251(3) 0.10129(7) 0.3700(2) 0.0537(7) Uani 1 1 d . . . . .
H93A H 0.467345 0.117687 0.414340 0.080 Uiso 1 1 calc R U . . .
H93B H 0.434925 0.073969 0.388229 0.080 Uiso 1 1 calc R U . . .
H93C H 0.353289 0.108282 0.376080 0.080 Uiso 1 1 calc R U . . .
C94 C 0.3893(2) 0.08137(8) 0.1950(2) 0.0533(7) Uani 1 1 d . . . . .
H94A H 0.397522 0.054208 0.215418 0.080 Uiso 1 1 calc R U . . .
H94B H 0.410487 0.084366 0.126366 0.080 Uiso 1 1 calc R U . . .
H94C H 0.317739 0.088949 0.199318 0.080 Uiso 1 1 calc R U . . .
C95 C 0.4005(2) 0.28041(8) 0.03478(17) 0.0502(7) Uani 1 1 d . . . . .
H95A H 0.468476 0.274877 0.010566 0.075 Uiso 1 1 calc R U . . .
H95B H 0.391401 0.308554 0.040404 0.075 Uiso 1 1 calc R U . . .
H95C H 0.348791 0.269828 -0.011950 0.075 Uiso 1 1 calc R U . . .

loop_
_atom_site_aniso_label
_atom_site_aniso_U_11
_atom_site_aniso_U_22
_atom_site_aniso_U_33
_atom_site_aniso_U_23
_atom_site_aniso_U_13
_atom_site_aniso_U_12
C1 0.0282(10) 0.0301(11) 0.0199(10) -0.0048(8) -0.0014(8) 0.0068(8)
C2 0.0237(9) 0.0240(10) 0.0194(9) 0.0001(7) -0.0022(7) 0.0012(8)
O3 0.0328(8) 0.0379(8) 0.0237(7) -0.0077(6) 0.0092(6) -0.0104(7)
C4 0.0528(16) 0.0557(16) 0.0380(14) -0.0106(12) 0.0236(12) -0.0141(13)
C5 0.0221(9) 0.0183(9) 0.0167(9) 0.0009(7) -0.0041(7) 0.0010(7)
C6 0.0202(9) 0.0234(9) 0.0190(9) -0.0023(7) 0.0024(7) -0.0050(7)
C7 0.0189(9) 0.0228(10) 0.0244(10) -0.0065(8) 0.0046(7) -0.0052(7)
C8 0.0200(9) 0.0203(9) 0.0301(10) -0.0011(8) 0.0044(8) -0.0020(7)
C9 0.0272(10) 0.0204(10) 0.0301(11) 0.0016(8) 0.0001(8) -0.0009(8)
C10 0.0341(11) 0.0255(11) 0.0347(12) 0.0045(9) -0.0027(9) -0.0028(9)
C11 0.0375(13) 0.0249(11) 0.0506(14) 0.0122(10) -0.0030(11) 0.0023(9)
C12 0.0341(12) 0.0217(11) 0.0556(15) -0.0019(10) 0.0005(11) 0.0034(9)
C13 0.0233(10) 0.0234(10) 0.0418(12) -0.0035(9) 0.0048(9) -0.0021(8)
N14 0.0316(10) 0.0241(9) 0.0437(11) -0.0138(8) 0.0047(8) -0.0010(7)
C15 0.0233(10) 0.0246(10) 0.0351(11) -0.0094(9) 0.0081(8) -0.0061(8)
C16 0.0324(11) 0.0376(12) 0.0286(11) -0.0162(9) 0.0077(9) -0.0117(9)
C17 0.0314(11) 0.0436(13) 0.0200(10) -0.0071(9) 0.0007(8) -0.0114(10)
C18 0.0240(10) 0.0322(11) 0.0220(10) -0.0027(8) 0.0005(8) -0.0071(8)
C19 0.0540(15) 0.0364(13) 0.0323(12) 0.0099(10) -0.0083(11) -0.0021(11)
C20 0.070(2) 0.122(3) 0.057(2) -0.006(2) -0.0228(17) -0.004(2)
C21 0.134(3) 0.0480(17) 0.0342(15) -0.0068(13) -0.0189(17) 0.0099(19)
C22 0.127(3) 0.0535(19) 0.0500(18) 0.0085(15) 0.022(2) -0.010(2)
C23 0.0451(14) 0.0313(13) 0.0640(17) -0.0235(12) 0.0089(12) 0.0033(11)
O24 0.0428(9) 0.0359(9) 0.0207(7) 0.0038(6) -0.0090(6) -0.0009(7)
C25 0.0565(16) 0.0552(16) 0.0240(11) 0.0100(11) -0.0129(11) -0.0112(13)
C31 0.0299(11) 0.0206(10) 0.0271(10) -0.0085(8) -0.0076(8) 0.0060(8)
C32 0.0254(10) 0.0178(9) 0.0274(10) -0.0007(8) -0.0076(8) 0.0014(8)
C33 0.0212(9) 0.0179(9) 0.0195(9) 0.0022(7) -0.0042(7) 0.0026(7)
C34 0.0224(9) 0.0207(9) 0.0242(10) 0.0039(8) -0.0030(8) -0.0010(7)
C35 0.0244(10) 0.0238(10) 0.0247(10) 0.0022(8) -0.0021(8) -0.0020(8)
C36 0.0263(10) 0.0331(11) 0.0275(11) 0.0031(9) 0.0018(8) 0.0004(9)
C37 0.0282(11) 0.0386(13) 0.0381(13) 0.0077(10) 0.0070(9) -0.0074(9)
C38 0.0328(12) 0.0289(11) 0.0432(13) 0.0061(10) 0.0010(10) -0.0112(9)
C39 0.0269(10) 0.0216(10) 0.0310(11) 0.0031(8) -0.0037(8) -0.0014(8)
N40 0.0310(9) 0.0189(8) 0.0354(10) -0.0023(7) -0.0023(8) -0.0047(7)
C41 0.0337(12) 0.0401(13) 0.0318(12) -0.0008(10) 0.0076(9) 0.0016(10)
C42 0.073(2) 0.0532(17) 0.0469(16) 0.0022(13) 0.0126(14) 0.0264(15)
C43 0.0505(16) 0.0650(18) 0.0473(16) -0.0247(14) 0.0141(13) -0.0079(14)
C44 0.0465(15) 0.0600(17) 0.0432(15) 0.0022(13) 0.0189(12) 0.0038(13)
C45 0.0417(14) 0.0237(11) 0.0619(17) -0.0123(11) -0.0016(12) -0.0080(10)
C51 0.0358(12) 0.0242(10) 0.0340(12) 0.0065(9) -0.0025(9) 0.0068(9)
C52 0.0287(10) 0.0274(10) 0.0238(10) 0.0016(8) -0.0007(8) 0.0033(8)
O53 0.0574(11) 0.0284(8) 0.0335(9) 0.0021(7) 0.0132(8) 0.0113(7)
C54 0.0594(16) 0.0347(13) 0.0384(13) -0.0074(10) 0.0024(12) 0.0073(12)
C55 0.0193(9) 0.0224(9) 0.0199(9) 0.0024(7) -0.0053(7) -0.0013(7)
C56 0.0225(9) 0.0205(9) 0.0186(9) 0.0011(7) -0.0005(7) 0.0033(7)
C57 0.0210(9) 0.0210(9) 0.0177(9) -0.0002(7) 0.0020(7) 0.0035(7)
C58 0.0197(9) 0.0237(9) 0.0156(9) -0.0020(7) -0.0009(7) 0.0045(7)
C59 0.0235(9) 0.0236(10) 0.0163(9) 0.0011(7) -0.0021(7) 0.0031(8)
C60 0.0255(10) 0.0227(10) 0.0249(10) -0.0004(8) 0.0000(8) 0.0009(8)
C61 0.0250(10) 0.0291(11) 0.0291(11) -0.0022(9) -0.0055(8) -0.0012(8)
C62 0.0266(10) 0.0304(11) 0.0211(10) -0.0007(8) -0.0079(8) 0.0043(8)
C63 0.0254(10) 0.0255(10) 0.0159(9) -0.0006(7) -0.0004(7) 0.0060(8)
N64 0.0247(8) 0.0326(9) 0.0142(8) 0.0039(7) -0.0014(6) 0.0025(7)
C65 0.0231(9) 0.0261(10) 0.0162(9) 0.0004(7) 0.0017(7) 0.0065(8)
C66 0.0269(10) 0.0326(11) 0.0201(10) 0.0093(8) 0.0027(8) 0.0032(9)
C67 0.0270(10) 0.0290(11) 0.0286(11) 0.0074(9) 0.0025(8) -0.0028(8)
C68 0.0247(10) 0.0254(10) 0.0234(10) 0.0013(8) -0.0039(8) -0.0001(8)
C69 0.0291(11) 0.0259(10) 0.0306(11) 0.0055(8) -0.0020(9) -0.0020(8)
C70 0.0625(17) 0.0310(12) 0.0436(14) 0.0068(10) 0.0280(13) 0.0039(11)
C71 0.0517(14) 0.0290(11) 0.0247(11) 0.0023(9) 0.0020(10) 0.0055(10)
C72 0.0453(16) 0.0621(19) 0.076(2) 0.0390(16) -0.0207(14) -0.0245(14)
C73 0.0444(13) 0.0436(13) 0.0188(10) 0.0099(9) -0.0061(9) 0.0007(11)
O74 0.0360(8) 0.0311(8) 0.0349(8) 0.0093(7) -0.0157(7) -0.0124(7)
C75 0.0572(16) 0.0364(13) 0.0465(15) 0.0089(11) -0.0185(12) -0.0207(12)
C81 0.0356(12) 0.0311(11) 0.0263(11) 0.0110(9) -0.0045(9) 0.0025(9)
C82 0.0284(10) 0.0316(11) 0.0199(10) 0.0022(8) -0.0049(8) -0.0009(8)
C83 0.0202(9) 0.0247(10) 0.0199(9) 0.0032(7) -0.0069(7) -0.0019(7)
C84 0.0236(10) 0.0303(11) 0.0204(10) 0.0002(8) -0.0040(8) -0.0007(8)
C85 0.0262(10) 0.0295(11) 0.0233(10) 0.0020(8) -0.0028(8) -0.0001(8)
C86 0.0279(11) 0.0287(11) 0.0305(11) -0.0031(9) -0.0032(9) 0.0013(9)
C87 0.0392(13) 0.0381(13) 0.0298(12) -0.0081(10) 0.0032(10) 0.0029(10)
C88 0.0441(13) 0.0435(14) 0.0237(11) -0.0013(10) 0.0045(10) 0.0016(11)
C89 0.0330(11) 0.0332(11) 0.0212(10) 0.0026(8) -0.0021(8) 0.0005(9)
N90 0.0431(11) 0.0358(10) 0.0190(9) 0.0063(7) -0.0001(8) 0.0038(8)
C91 0.0351(12) 0.0290(11) 0.0369(12) -0.0033(9) -0.0029(10) 0.0033(9)
C92 0.0416(14) 0.0429(14) 0.0556(16) -0.0040(12) -0.0070(12) 0.0096(11)
C93 0.079(2) 0.0293(13) 0.0539(17) 0.0089(12) 0.0183(15) 0.0057(13)
C94 0.0500(16) 0.0369(14) 0.0714(19) -0.0046(13) -0.0206(14) -0.0041(12)
C95 0.0747(19) 0.0513(16) 0.0250(12) 0.0136(11) 0.0074(12) 0.0127(14)

loop_
_atom_type_symbol
_atom_type_description
_atom_type_scat_dispersion_real
_atom_type_scat_dispersion_imag
_atom_type_scat_source
C C 0.0033 0.0016 'International Tables Vol C Tables 4.2.6.8 and 6.1.1.4'
H H 0.0000 0.0000 'International Tables Vol C Tables 4.2.6.8 and 6.1.1.4'
N N 0.0061 0.0033 'International Tables Vol C Tables 4.2.6.8 and 6.1.1.4'
O O 0.0106 0.0060 'International Tables Vol C Tables 4.2.6.8 and 6.1.1.4'

loop_
_geom_angle_atom_site_label_1
_geom_angle_atom_site_label_2
_geom_angle_atom_site_label_3
_geom_angle
_geom_angle_site_symmetry_1
_geom_angle_site_symmetry_3
_geom_angle_publ_flag
C31 C1 C2 121.25(19) . . ?
C31 C1 H1 119.4 . . ?
C2 C1 H1 119.4 . . ?
O3 C2 C5 114.52(16) . . ?
O3 C2 C1 123.94(17) . . ?
C5 C2 C1 121.53(18) . . ?
C2 O3 C4 117.64(17) . . ?
O3 C4 H4A 109.5 . . ?
O3 C4 H4B 109.5 . . ?
H4A C4 H4B 109.5 . . ?
O3 C4 H4C 109.5 . . ?
H4A C4 H4C 109.5 . . ?
H4B C4 H4C 109.5 . . ?
C2 C5 C33 117.24(17) . . ?
C2 C5 C6 123.48(17) . . ?
C33 C5 C6 119.28(17) . . ?
C7 C6 C18 117.72(17) . . ?
C7 C6 C5 122.33(17) . . ?
C18 C6 C5 119.54(17) . . ?
C6 C7 C15 119.82(18) . . ?
C6 C7 C8 133.86(17) . . ?
C15 C7 C8 106.32(17) . . ?
C9 C8 C13 119.47(19) . . ?
C9 C8 C7 134.43(18) . . ?
C13 C8 C7 106.07(18) . . ?
C10 C9 C8 120.48(19) . . ?
C10 C9 H9 119.8 . . ?
C8 C9 H9 119.8 . . ?
C9 C10 C11 118.1(2) . . ?
C9 C10 C19 122.6(2) . . ?
C11 C10 C19 119.3(2) . . ?
C12 C11 C10 123.0(2) . . ?
C12 C11 H11 118.5 . . ?
C10 C11 H11 118.5 . . ?
C11 C12 C13 118.2(2) . . ?
C11 C12 H12 120.9 . . ?
C13 C12 H12 120.9 . . ?
N14 C13 C12 129.6(2) . . ?
N14 C13 C8 109.57(19) . . ?
C12 C13 C8 120.8(2) . . ?
C13 N14 C15 108.72(17) . . ?
C13 N14 C23 126.1(2) . . ?
C15 N14 C23 125.2(2) . . ?
N14 C15 C16 129.02(19) . . ?
N14 C15 C7 109.31(19) . . ?
C16 C15 C7 121.7(2) . . ?
C17 C16 C15 118.21(19) . . ?
C17 C16 H16 120.9 . . ?
C15 C16 H16 120.9 . . ?
C16 C17 C18 120.9(2) . . ?
C16 C17 H17 119.5 . . ?
C18 C17 H17 119.5 . . ?
O24 C18 C17 123.24(19) . . ?
O24 C18 C6 115.14(17) . . ?
C17 C18 C6 121.6(2) . . ?
C21 C19 C22 109.8(3) . . ?
C21 C19 C10 112.7(2) . . ?
C22 C19 C10 110.9(2) . . ?
C21 C19 C20 108.0(3) . . ?
C22 C19 C20 107.1(3) . . ?
C10 C19 C20 108.1(2) . . ?
C19 C20 H20A 109.5 . . ?
C19 C20 H20B 109.5 . . ?
H20A C20 H20B 109.5 . . ?
C19 C20 H20C 109.5 . . ?
H20A C20 H20C 109.5 . . ?
H20B C20 H20C 109.5 . . ?
C19 C21 H21A 109.5 . . ?
C19 C21 H21B 109.5 . . ?
H21A C21 H21B 109.5 . . ?
C19 C21 H21C 109.5 . . ?
H21A C21 H21C 109.5 . . ?
H21B C21 H21C 109.5 . . ?
C19 C22 H22A 109.5 . . ?
C19 C22 H22B 109.5 . . ?
H22A C22 H22B 109.5 . . ?
C19 C22 H22C 109.5 . . ?
H22A C22 H22C 109.5 . . ?
H22B C22 H22C 109.5 . . ?
N14 C23 H23A 109.5 . . ?
N14 C23 H23B 109.5 . . ?
H23A C23 H23B 109.5 . . ?
N14 C23 H23C 109.5 . . ?
H23A C23 H23C 109.5 . . ?
H23B C23 H23C 109.5 . . ?
C18 O24 C25 117.11(18) . . ?
O24 C25 H25A 109.5 . . ?
O24 C25 H25B 109.5 . . ?
H25A C25 H25B 109.5 . . ?
O24 C25 H25C 109.5 . . ?
H25A C25 H25C 109.5 . . ?
H25B C25 H25C 109.5 . . ?
C32 C31 C1 117.91(18) . . ?
C32 C31 H31 121.0 . . ?
C1 C31 H31 121.0 . . ?
C31 C32 N40 129.95(18) . . ?
C31 C32 C33 121.08(18) . . ?
N40 C32 C33 108.97(17) . . ?
C5 C33 C32 120.93(18) . . ?
C5 C33 C34 132.31(17) . . ?
C32 C33 C34 106.76(17) . . ?
C35 C34 C39 119.74(18) . . ?
C35 C34 C33 133.78(18) . . ?
C39 C34 C33 106.37(17) . . ?
C36 C35 C34 120.74(19) . . ?
C36 C35 H35 119.6 . . ?
C34 C35 H35 119.6 . . ?
C35 C36 C37 117.7(2) . . ?
C35 C36 C41 119.90(19) . . ?
C37 C36 C41 122.24(19) . . ?
C38 C37 C36 123.2(2) . . ?
C38 C37 H37 118.4 . . ?
C36 C37 H37 118.4 . . ?
C37 C38 C39 118.0(2) . . ?
C37 C38 H38 121.0 . . ?
C39 C38 H38 121.0 . . ?
N40 C39 C38 130.03(19) . . ?
N40 C39 C34 109.38(18) . . ?
C38 C39 C34 120.6(2) . . ?
C39 N40 C32 108.47(16) . . ?
C39 N40 C45 126.01(19) . . ?
C32 N40 C45 125.37(19) . . ?
C43 C41 C44 106.8(2) . . ?
C43 C41 C36 111.39(19) . . ?
C44 C41 C36 112.3(2) . . ?
C43 C41 C42 109.3(2) . . ?
C44 C41 C42 108.5(2) . . ?
C36 C41 C42 108.46(19) . . ?
C41 C42 H42A 109.5 . . ?
C41 C42 H42B 109.5 . . ?
H42A C42 H42B 109.5 . . ?
C41 C42 H42C 109.5 . . ?
H42A C42 H42C 109.5 . . ?
H42B C42 H42C 109.5 . . ?
C41 C43 H43A 109.5 . . ?
C41 C43 H43B 109.5 . . ?
H43A C43 H43B 109.5 . . ?
C41 C43 H43C 109.5 . . ?
H43A C43 H43C 109.5 . . ?
H43B C43 H43C 109.5 . . ?
C41 C44 H44A 109.5 . . ?
C41 C44 H44B 109.5 . . ?
H44A C44 H44B 109.5 . . ?
C41 C44 H44C 109.5 . . ?
H44A C44 H44C 109.5 . . ?
H44B C44 H44C 109.5 . . ?
N40 C45 H45A 109.5 . . ?
N40 C45 H45B 109.5 . . ?
H45A C45 H45B 109.5 . . ?
N40 C45 H45C 109.5 . . ?
H45A C45 H45C 109.5 . . ?
H45B C45 H45C 109.5 . . ?
C81 C51 C52 121.1(2) . . ?
C81 C51 H51 119.5 . . ?
C52 C51 H51 119.5 . . ?
O53 C52 C55 115.22(17) . . ?
O53 C52 C51 123.01(19) . . ?
C55 C52 C51 121.76(19) . . ?
C52 O53 C54 117.11(18) . . ?
O53 C54 H54A 109.5 . . ?
O53 C54 H54B 109.5 . . ?
H54A C54 H54B 109.5 . . ?
O53 C54 H54C 109.5 . . ?
H54A C54 H54C 109.5 . . ?
H54B C54 H54C 109.5 . . ?
C52 C55 C83 117.71(17) . . ?
C52 C55 C56 118.44(17) . . ?
C83 C55 C56 123.68(17) . . ?
C68 C56 C57 117.60(17) . . ?
C68 C56 C55 122.36(17) . . ?
C57 C56 C55 119.96(17) . . ?
C56 C57 C65 120.36(17) . . ?
C56 C57 C58 133.02(17) . . ?
C65 C57 C58 106.61(16) . . ?
C59 C58 C63 119.39(17) . . ?
C59 C58 C57 134.21(17) . . ?
C63 C58 C57 106.36(16) . . ?
C60 C59 C58 120.46(17) . . ?
C60 C59 H59 119.8 . . ?
C58 C59 H59 119.8 . . ?
C59 C60 C61 118.43(18) . . ?
C59 C60 C69 118.77(17) . . ?
C61 C60 C69 122.79(18) . . ?
C62 C61 C60 122.78(19) . . ?
C62 C61 H61 118.6 . . ?
C60 C61 H61 118.6 . . ?
C61 C62 C63 117.79(18) . . ?
C61 C62 H62 121.1 . . ?
C63 C62 H62 121.1 . . ?
N64 C63 C62 129.44(17) . . ?
N64 C63 C58 109.41(17) . . ?
C62 C63 C58 121.14(18) . . ?
C63 N64 C65 108.47(15) . . ?
C63 N64 C73 125.56(17) . . ?
C65 N64 C73 125.96(17) . . ?
C66 C65 N64 129.64(17) . . ?
C66 C65 C57 121.21(18) . . ?
N64 C65 C57 109.12(17) . . ?
C65 C66 C67 118.47(18) . . ?
C65 C66 H66 120.8 . . ?
C67 C66 H66 120.8 . . ?
C66 C67 C68 120.60(19) . . ?
C66 C67 H67 119.7 . . ?
C68 C67 H67 119.7 . . ?
O74 C68 C56 115.25(17) . . ?
O74 C68 C67 122.97(18) . . ?
C56 C68 C67 121.75(18) . . ?
C70 C69 C72 109.1(2) . . ?
C70 C69 C71 108.53(18) . . ?
C72 C69 C71 108.3(2) . . ?
C70 C69 C60 109.16(17) . . ?
C72 C69 C60 111.80(18) . . ?
C71 C69 C60 109.90(17) . . ?
C69 C70 H70A 109.5 . . ?
C69 C70 H70B 109.5 . . ?
H70A C70 H70B 109.5 . . ?
C69 C70 H70C 109.5 . . ?
H70A C70 H70C 109.5 . . ?
H70B C70 H70C 109.5 . . ?
C69 C71 H71A 109.5 . . ?
C69 C71 H71B 109.5 . . ?
H71A C71 H71B 109.5 . . ?
C69 C71 H71C 109.5 . . ?
H71A C71 H71C 109.5 . . ?
H71B C71 H71C 109.5 . . ?
C69 C72 H72A 109.5 . . ?
C69 C72 H72B 109.5 . . ?
H72A C72 H72B 109.5 . . ?
C69 C72 H72C 109.5 . . ?
H72A C72 H72C 109.5 . . ?
H72B C72 H72C 109.5 . . ?
N64 C73 H73A 109.5 . . ?
N64 C73 H73B 109.5 . . ?
H73A C73 H73B 109.5 . . ?
N64 C73 H73C 109.5 . . ?
H73A C73 H73C 109.5 . . ?
H73B C73 H73C 109.5 . . ?
C68 O74 C75 117.58(17) . . ?
O74 C75 H75A 109.5 . . ?
O74 C75 H75B 109.5 . . ?
H75A C75 H75B 109.5 . . ?
O74 C75 H75C 109.5 . . ?
H75A C75 H75C 109.5 . . ?
H75B C75 H75C 109.5 . . ?
C51 C81 C82 118.01(19) . . ?
C51 C81 H81 121.0 . . ?
C82 C81 H81 121.0 . . ?
C81 C82 N90 128.80(19) . . ?
C81 C82 C83 122.00(19) . . ?
N90 C82 C83 109.20(18) . . ?
C55 C83 C82 119.39(18) . . ?
C55 C83 C84 134.41(18) . . ?
C82 C83 C84 106.20(17) . . ?
C85 C84 C89 119.26(19) . . ?
C85 C84 C83 134.64(19) . . ?
C89 C84 C83 106.00(17) . . ?
C86 C85 C84 120.47(19) . . ?
C86 C85 H85 119.8 . . ?
C84 C85 H85 119.8 . . ?
C85 C86 C87 117.7(2) . . ?
C85 C86 C91 123.47(19) . . ?
C87 C86 C91 118.80(19) . . ?
C88 C87 C86 123.6(2) . . ?
C88 C87 H87 118.2 . . ?
C86 C87 H87 118.2 . . ?
C87 C88 C89 117.7(2) . . ?
C87 C88 H88 121.1 . . ?
C89 C88 H88 121.1 . . ?
N90 C89 C88 128.6(2) . . ?
N90 C89 C84 110.15(18) . . ?
C88 C89 C84 121.2(2) . . ?
C89 N90 C82 108.37(17) . . ?
C89 N90 C95 125.32(19) . . ?
C82 N90 C95 126.02(19) . . ?
C93 C91 C86 112.22(19) . . ?
C93 C91 C92 107.9(2) . . ?
C86 C91 C92 110.12(19) . . ?
C93 C91 C94 109.0(2) . . ?
C86 C91 C94 109.15(19) . . ?
C92 C91 C94 108.3(2) . . ?
C91 C92 H92A 109.5 . . ?
C91 C92 H92B 109.5 . . ?
H92A C92 H92B 109.5 . . ?
C91 C92 H92C 109.5 . . ?
H92A C92 H92C 109.5 . . ?
H92B C92 H92C 109.5 . . ?
C91 C93 H93A 109.5 . . ?
C91 C93 H93B 109.5 . . ?
H93A C93 H93B 109.5 . . ?
C91 C93 H93C 109.5 . . ?
H93A C93 H93C 109.5 . . ?
H93B C93 H93C 109.5 . . ?
C91 C94 H94A 109.5 . . ?
C91 C94 H94B 109.5 . . ?
H94A C94 H94B 109.5 . . ?
C91 C94 H94C 109.5 . . ?
H94A C94 H94C 109.5 . . ?
H94B C94 H94C 109.5 . . ?
N90 C95 H95A 109.5 . . ?
N90 C95 H95B 109.5 . . ?
H95A C95 H95B 109.5 . . ?
N90 C95 H95C 109.5 . . ?
H95A C95 H95C 109.5 . . ?
H95B C95 H95C 109.5 . . ?

loop_
_geom_bond_atom_site_label_1
_geom_bond_atom_site_label_2
_geom_bond_distance
_geom_bond_site_symmetry_2
_geom_bond_publ_flag
C1 C31 1.387(3) . ?
C1 C2 1.398(3) . ?
C1 H1 0.9500 . ?
C2 O3 1.380(2) . ?
C2 C5 1.393(3) . ?
O3 C4 1.407(3) . ?
C4 H4A 0.9800 . ?
C4 H4B 0.9800 . ?
C4 H4C 0.9800 . ?
C5 C33 1.398(3) . ?
C5 C6 1.488(3) . ?
C6 C7 1.398(3) . ?
C6 C18 1.400(3) . ?
C7 C15 1.417(3) . ?
C7 C8 1.447(3) . ?
C8 C9 1.397(3) . ?
C8 C13 1.416(3) . ?
C9 C10 1.389(3) . ?
C9 H9 0.9500 . ?
C10 C11 1.412(3) . ?
C10 C19 1.525(3) . ?
C11 C12 1.373(3) . ?
C11 H11 0.9500 . ?
C12 C13 1.390(3) . ?
C12 H12 0.9500 . ?
C13 N14 1.376(3) . ?
N14 C15 1.377(3) . ?
N14 C23 1.452(3) . ?
C15 C16 1.385(3) . ?
C16 C17 1.383(3) . ?
C16 H16 0.9500 . ?
C17 C18 1.395(3) . ?
C17 H17 0.9500 . ?
C18 O24 1.380(3) . ?
C19 C21 1.491(4) . ?
C19 C22 1.514(4) . ?
C19 C20 1.554(4) . ?
C20 H20A 0.9800 . ?
C20 H20B 0.9800 . ?
C20 H20C 0.9800 . ?
C21 H21A 0.9800 . ?
C21 H21B 0.9800 . ?
C21 H21C 0.9800 . ?
C22 H22A 0.9800 . ?
C22 H22B 0.9800 . ?
C22 H22C 0.9800 . ?
C23 H23A 0.9800 . ?
C23 H23B 0.9800 . ?
C23 H23C 0.9800 . ?
O24 C25 1.418(3) . ?
C25 H25A 0.9800 . ?
C25 H25B 0.9800 . ?
C25 H25C 0.9800 . ?
C31 C32 1.387(3) . ?
C31 H31 0.9500 . ?
C32 N40 1.388(3) . ?
C32 C33 1.412(3) . ?
C33 C34 1.445(3) . ?
C34 C35 1.397(3) . ?
C34 C39 1.411(3) . ?
C35 C36 1.388(3) . ?
C35 H35 0.9500 . ?
C36 C37 1.405(3) . ?
C36 C41 1.534(3) . ?
C37 C38 1.385(3) . ?
C37 H37 0.9500 . ?
C38 C39 1.388(3) . ?
C38 H38 0.9500 . ?
C39 N40 1.385(3) . ?
N40 C45 1.448(3) . ?
C41 C43 1.532(4) . ?
C41 C44 1.533(3) . ?
C41 C42 1.536(4) . ?
C42 H42A 0.9800 . ?
C42 H42B 0.9800 . ?
C42 H42C 0.9800 . ?
C43 H43A 0.9800 . ?
C43 H43B 0.9800 . ?
C43 H43C 0.9800 . ?
C44 H44A 0.9800 . ?
C44 H44B 0.9800 . ?
C44 H44C 0.9800 . ?
C45 H45A 0.9800 . ?
C45 H45B 0.9800 . ?
C45 H45C 0.9800 . ?
C51 C81 1.377(3) . ?
C51 C52 1.399(3) . ?
C51 H51 0.9500 . ?
C52 O53 1.380(3) . ?
C52 C55 1.393(3) . ?
O53 C54 1.403(3) . ?
C54 H54A 0.9800 . ?
C54 H54B 0.9800 . ?
C54 H54C 0.9800 . ?
C55 C83 1.401(3) . ?
C55 C56 1.490(3) . ?
C56 C68 1.389(3) . ?
C56 C57 1.403(3) . ?
C57 C65 1.414(3) . ?
C57 C58 1.446(3) . ?
C58 C59 1.392(3) . ?
C58 C63 1.416(3) . ?
C59 C60 1.391(3) . ?
C59 H59 0.9500 . ?
C60 C61 1.408(3) . ?
C60 C69 1.533(3) . ?
C61 C62 1.382(3) . ?
C61 H61 0.9500 . ?
C62 C63 1.391(3) . ?
C62 H62 0.9500 . ?
C63 N64 1.381(3) . ?
N64 C65 1.390(2) . ?
N64 C73 1.446(2) . ?
C65 C66 1.381(3) . ?
C66 C67 1.389(3) . ?
C66 H66 0.9500 . ?
C67 C68 1.401(3) . ?
C67 H67 0.9500 . ?
C68 O74 1.383(2) . ?
C69 C70 1.523(3) . ?
C69 C72 1.525(3) . ?
C69 C71 1.532(3) . ?
C70 H70A 0.9800 . ?
C70 H70B 0.9800 . ?
C70 H70C 0.9800 . ?
C71 H71A 0.9800 . ?
C71 H71B 0.9800 . ?
C71 H71C 0.9800 . ?
C72 H72A 0.9800 . ?
C72 H72B 0.9800 . ?
C72 H72C 0.9800 . ?
C73 H73A 0.9800 . ?
C73 H73B 0.9800 . ?
C73 H73C 0.9800 . ?
O74 C75 1.412(3) . ?
C75 H75A 0.9800 . ?
C75 H75B 0.9800 . ?
C75 H75C 0.9800 . ?
C81 C82 1.382(3) . ?
C81 H81 0.9500 . ?
C82 N90 1.387(3) . ?
C82 C83 1.421(3) . ?
C83 C84 1.453(3) . ?
C84 C85 1.402(3) . ?
C84 C89 1.413(3) . ?
C85 C86 1.398(3) . ?
C85 H85 0.9500 . ?
C86 C87 1.409(3) . ?
C86 C91 1.533(3) . ?
C87 C88 1.374(3) . ?
C87 H87 0.9500 . ?
C88 C89 1.394(3) . ?
C88 H88 0.9500 . ?
C89 N90 1.375(3) . ?
N90 C95 1.446(3) . ?
C91 C93 1.515(3) . ?
C91 C92 1.534(3) . ?
C91 C94 1.536(3) . ?
C92 H92A 0.9800 . ?
C92 H92B 0.9800 . ?
C92 H92C 0.9800 . ?
C93 H93A 0.9800 . ?
C93 H93B 0.9800 . ?
C93 H93C 0.9800 . ?
C94 H94A 0.9800 . ?
C94 H94B 0.9800 . ?
C94 H94C 0.9800 . ?
C95 H95A 0.9800 . ?
C95 H95B 0.9800 . ?
C95 H95C 0.9800 . ?

loop_
_geom_torsion_atom_site_label_1
_geom_torsion_atom_site_label_2
_geom_torsion_atom_site_label_3
_geom_torsion_atom_site_label_4
_geom_torsion
_geom_torsion_site_symmetry_1
_geom_torsion_site_symmetry_2
_geom_torsion_site_symmetry_3
_geom_torsion_site_symmetry_4
_geom_torsion_publ_flag
C31 C1 C2 O3 176.34(18) . . . . ?
C31 C1 C2 C5 -2.2(3) . . . . ?
C5 C2 O3 C4 -172.7(2) . . . . ?
C1 C2 O3 C4 8.6(3) . . . . ?
O3 C2 C5 C33 -177.86(16) . . . . ?
C1 C2 C5 C33 0.8(3) . . . . ?
O3 C2 C5 C6 2.3(3) . . . . ?
C1 C2 C5 C6 -179.03(18) . . . . ?
C2 C5 C6 C7 77.4(2) . . . . ?
C33 C5 C6 C7 -102.4(2) . . . . ?
C2 C5 C6 C18 -110.1(2) . . . . ?
C33 C5 C6 C18 70.0(2) . . . . ?
C18 C6 C7 C15 -2.0(3) . . . . ?
C5 C6 C7 C15 170.59(17) . . . . ?
C18 C6 C7 C8 178.39(19) . . . . ?
C5 C6 C7 C8 -9.0(3) . . . . ?
C6 C7 C8 C9 -3.2(4) . . . . ?
C15 C7 C8 C9 177.1(2) . . . . ?
C6 C7 C8 C13 178.9(2) . . . . ?
C15 C7 C8 C13 -0.8(2) . . . . ?
C13 C8 C9 C10 -0.2(3) . . . . ?
C7 C8 C9 C10 -177.9(2) . . . . ?
C8 C9 C10 C11 -1.3(3) . . . . ?
C8 C9 C10 C19 179.2(2) . . . . ?
C9 C10 C11 C12 1.8(3) . . . . ?
C19 C10 C11 C12 -178.8(2) . . . . ?
C10 C11 C12 C13 -0.6(4) . . . . ?
C11 C12 C13 N14 178.6(2) . . . . ?
C11 C12 C13 C8 -1.0(3) . . . . ?
C9 C8 C13 N14 -178.26(18) . . . . ?
C7 C8 C13 N14 0.0(2) . . . . ?
C9 C8 C13 C12 1.4(3) . . . . ?
C7 C8 C13 C12 179.71(19) . . . . ?
C12 C13 N14 C15 -178.9(2) . . . . ?
C8 C13 N14 C15 0.7(2) . . . . ?
C12 C13 N14 C23 0.7(4) . . . . ?
C8 C13 N14 C23 -179.6(2) . . . . ?
C13 N14 C15 C16 177.7(2) . . . . ?
C23 N14 C15 C16 -1.9(3) . . . . ?
C13 N14 C15 C7 -1.3(2) . . . . ?
C23 N14 C15 C7 179.1(2) . . . . ?
C6 C7 C15 N14 -178.46(17) . . . . ?
C8 C7 C15 N14 1.2(2) . . . . ?
C6 C7 C15 C16 2.5(3) . . . . ?
C8 C7 C15 C16 -177.81(18) . . . . ?
N14 C15 C16 C17 -179.6(2) . . . . ?
C7 C15 C16 C17 -0.8(3) . . . . ?
C15 C16 C17 C18 -1.3(3) . . . . ?
C16 C17 C18 O24 -177.84(19) . . . . ?
C16 C17 C18 C6 1.8(3) . . . . ?
C7 C6 C18 O24 179.59(17) . . . . ?
C5 C6 C18 O24 6.8(3) . . . . ?
C7 C6 C18 C17 -0.1(3) . . . . ?
C5 C6 C18 C17 -172.86(18) . . . . ?
C9 C10 C19 C21 -2.2(4) . . . . ?
C11 C10 C19 C21 178.4(3) . . . . ?
C9 C10 C19 C22 -125.7(3) . . . . ?
C11 C10 C19 C22 54.8(3) . . . . ?
C9 C10 C19 C20 117.1(3) . . . . ?
C11 C10 C19 C20 -62.4(3) . . . . ?
C17 C18 O24 C25 4.0(3) . . . . ?
C6 C18 O24 C25 -175.65(19) . . . . ?
C2 C1 C31 C32 1.1(3) . . . . ?
C1 C31 C32 N40 -179.66(19) . . . . ?
C1 C31 C32 C33 1.3(3) . . . . ?
C2 C5 C33 C32 1.6(3) . . . . ?
C6 C5 C33 C32 -178.60(17) . . . . ?
C2 C5 C33 C34 -177.84(19) . . . . ?
C6 C5 C33 C34 2.0(3) . . . . ?
C31 C32 C33 C5 -2.6(3) . . . . ?
N40 C32 C33 C5 178.09(17) . . . . ?
C31 C32 C33 C34 176.89(17) . . . . ?
N40 C32 C33 C34 -2.4(2) . . . . ?
C5 C33 C34 C35 5.7(4) . . . . ?
C32 C33 C34 C35 -173.8(2) . . . . ?
C5 C33 C34 C39 -178.3(2) . . . . ?
C32 C33 C34 C39 2.2(2) . . . . ?
C39 C34 C35 C36 1.6(3) . . . . ?
C33 C34 C35 C36 177.2(2) . . . . ?
C34 C35 C36 C37 0.9(3) . . . . ?
C34 C35 C36 C41 -174.39(19) . . . . ?
C35 C36 C37 C38 -2.0(3) . . . . ?
C41 C36 C37 C38 173.1(2) . . . . ?
C36 C37 C38 C39 0.6(3) . . . . ?
C37 C38 C39 N40 -176.1(2) . . . . ?
C37 C38 C39 C34 2.0(3) . . . . ?
C35 C34 C39 N40 175.40(17) . . . . ?
C33 C34 C39 N40 -1.3(2) . . . . ?
C35 C34 C39 C38 -3.1(3) . . . . ?
C33 C34 C39 C38 -179.80(19) . . . . ?
C38 C39 N40 C32 178.2(2) . . . . ?
C34 C39 N40 C32 -0.2(2) . . . . ?
C38 C39 N40 C45 2.5(4) . . . . ?
C34 C39 N40 C45 -175.8(2) . . . . ?
C31 C32 N40 C39 -177.6(2) . . . . ?
C33 C32 N40 C39 1.6(2) . . . . ?
C31 C32 N40 C45 -1.9(3) . . . . ?
C33 C32 N40 C45 177.3(2) . . . . ?
C35 C36 C41 C43 -41.9(3) . . . . ?
C37 C36 C41 C43 143.0(2) . . . . ?
C35 C36 C41 C44 -161.6(2) . . . . ?
C37 C36 C41 C44 23.3(3) . . . . ?
C35 C36 C41 C42 78.4(3) . . . . ?
C37 C36 C41 C42 -96.7(3) . . . . ?
C81 C51 C52 O53 -179.0(2) . . . . ?
C81 C51 C52 C55 -0.2(3) . . . . ?
C55 C52 O53 C54 154.1(2) . . . . ?
C51 C52 O53 C54 -27.1(3) . . . . ?
O53 C52 C55 C83 177.89(17) . . . . ?
C51 C52 C55 C83 -1.0(3) . . . . ?
O53 C52 C55 C56 -6.6(3) . . . . ?
C51 C52 C55 C56 174.54(19) . . . . ?
C52 C55 C56 C68 100.1(2) . . . . ?
C83 C55 C56 C68 -84.7(3) . . . . ?
C52 C55 C56 C57 -76.6(2) . . . . ?
C83 C55 C56 C57 98.7(2) . . . . ?
C68 C56 C57 C65 -0.2(3) . . . . ?
C55 C56 C57 C65 176.61(17) . . . . ?
C68 C56 C57 C58 177.99(19) . . . . ?
C55 C56 C57 C58 -5.2(3) . . . . ?
C56 C57 C58 C59 0.0(4) . . . . ?
C65 C57 C58 C59 178.3(2) . . . . ?
C56 C57 C58 C63 -177.9(2) . . . . ?
C65 C57 C58 C63 0.5(2) . . . . ?
C63 C58 C59 C60 0.7(3) . . . . ?
C57 C58 C59 C60 -176.9(2) . . . . ?
C58 C59 C60 C61 0.2(3) . . . . ?
C58 C59 C60 C69 179.31(17) . . . . ?
C59 C60 C61 C62 -0.8(3) . . . . ?
C69 C60 C61 C62 -179.94(19) . . . . ?
C60 C61 C62 C63 0.5(3) . . . . ?
C61 C62 C63 N64 178.86(19) . . . . ?
C61 C62 C63 C58 0.4(3) . . . . ?
C59 C58 C63 N64 -179.77(17) . . . . ?
C57 C58 C63 N64 -1.6(2) . . . . ?
C59 C58 C63 C62 -1.0(3) . . . . ?
C57 C58 C63 C62 177.16(18) . . . . ?
C62 C63 N64 C65 -176.5(2) . . . . ?
C58 C63 N64 C65 2.1(2) . . . . ?
C62 C63 N64 C73 2.5(3) . . . . ?
C58 C63 N64 C73 -178.90(19) . . . . ?
C63 N64 C65 C66 176.3(2) . . . . ?
C73 N64 C65 C66 -2.8(3) . . . . ?
C63 N64 C65 C57 -1.7(2) . . . . ?
C73 N64 C65 C57 179.23(19) . . . . ?
C56 C57 C65 C66 1.2(3) . . . . ?
C58 C57 C65 C66 -177.44(17) . . . . ?
C56 C57 C65 N64 179.35(17) . . . . ?
C58 C57 C65 N64 0.7(2) . . . . ?
N64 C65 C66 C67 -178.77(19) . . . . ?
C57 C65 C66 C67 -1.0(3) . . . . ?
C65 C66 C67 C68 -0.1(3) . . . . ?
C57 C56 C68 O74 177.18(17) . . . . ?
C55 C56 C68 O74 0.5(3) . . . . ?
C57 C56 C68 C67 -0.9(3) . . . . ?
C55 C56 C68 C67 -177.64(19) . . . . ?
C66 C67 C68 O74 -176.86(19) . . . . ?
C66 C67 C68 C56 1.1(3) . . . . ?
C59 C60 C69 C70 -57.8(3) . . . . ?
C61 C60 C69 C70 121.3(2) . . . . ?
C59 C60 C69 C72 -178.6(2) . . . . ?
C61 C60 C69 C72 0.5(3) . . . . ?
C59 C60 C69 C71 61.1(2) . . . . ?
C61 C60 C69 C71 -119.7(2) . . . . ?
C56 C68 O74 C75 155.6(2) . . . . ?
C67 C68 O74 C75 -26.3(3) . . . . ?
C52 C51 C81 C82 -0.2(3) . . . . ?
C51 C81 C82 N90 -178.6(2) . . . . ?
C51 C81 C82 C83 2.0(3) . . . . ?
C52 C55 C83 C82 2.6(3) . . . . ?
C56 C55 C83 C82 -172.63(18) . . . . ?
C52 C55 C83 C84 -177.3(2) . . . . ?
C56 C55 C83 C84 7.4(3) . . . . ?
C81 C82 C83 C55 -3.3(3) . . . . ?
N90 C82 C83 C55 177.24(17) . . . . ?
C81 C82 C83 C84 176.73(19) . . . . ?
N90 C82 C83 C84 -2.8(2) . . . . ?
C55 C83 C84 C85 5.6(4) . . . . ?
C82 C83 C84 C85 -174.4(2) . . . . ?
C55 C83 C84 C89 -178.1(2) . . . . ?
C82 C83 C84 C89 1.9(2) . . . . ?
C89 C84 C85 C86 -0.1(3) . . . . ?
C83 C84 C85 C86 175.8(2) . . . . ?
C84 C85 C86 C87 2.1(3) . . . . ?
C84 C85 C86 C91 -176.43(19) . . . . ?
C85 C86 C87 C88 -1.6(3) . . . . ?
C91 C86 C87 C88 176.9(2) . . . . ?
C86 C87 C88 C89 -0.8(4) . . . . ?
C87 C88 C89 N90 -175.9(2) . . . . ?
C87 C88 C89 C84 2.8(3) . . . . ?
C85 C84 C89 N90 176.53(18) . . . . ?
C83 C84 C89 N90 -0.4(2) . . . . ?
C85 C84 C89 C88 -2.4(3) . . . . ?
C83 C84 C89 C88 -179.4(2) . . . . ?
C88 C89 N90 C82 177.5(2) . . . . ?
C84 C89 N90 C82 -1.3(2) . . . . ?
C88 C89 N90 C95 3.4(4) . . . . ?
C84 C89 N90 C95 -175.4(2) . . . . ?
C81 C82 N90 C89 -176.9(2) . . . . ?
C83 C82 N90 C89 2.6(2) . . . . ?
C81 C82 N90 C95 -2.9(4) . . . . ?
C83 C82 N90 C95 176.6(2) . . . . ?
C85 C86 C91 C93 -3.8(3) . . . . ?
C87 C86 C91 C93 177.7(2) . . . . ?
C85 C86 C91 C92 -124.1(2) . . . . ?
C87 C86 C91 C92 57.4(3) . . . . ?
C85 C86 C91 C94 117.1(2) . . . . ?
C87 C86 C91 C94 -61.4(3) . . . . ?
